data_2019424
loop_
_publ_author_name
'St\"oger, Berthold'
'Weil, Matthias'

_publ_section_title
;
 The isotypic hydrogen phosphate and arsenate dihydrates
 <i>M</i>~2~H<i>X</i>O~4~&#x00B7;2H~2~O (<i>M</i> = Rb, Cs; <i>X</i> = P,
 As)
;
_journal_coeditor_code FN3158
_journal_issue 1
_journal_name_full 'Acta Crystallographica Section C'
_journal_page_first 7
_journal_page_last 11
_journal_paper_doi 10.1107/S205322961303338X
_journal_volume 70
_journal_year 2014
_chemical_formula_iupac 'Rb2 H As O4, 2H2 O'
_chemical_formula_sum 'As H5 O6 Rb2'
_chemical_formula_weight 346.9
_chemical_name_systematic
;
Dirubidium monohydrogen arsenate(V) dihydrate
;
_space_group_IT_number 14
_symmetry_cell_setting monoclinic
_symmetry_space_group_name_Hall '-P 2ybc'
_symmetry_space_group_name_H-M 'P 1 21/c 1'
_atom_sites_solution_hydrogens difmap
_atom_sites_solution_primary iterative
_cell_angle_alpha 90
_cell_angle_beta 119.074(6)
_cell_angle_gamma 90
_cell_formula_units_Z 4
_cell_length_a 7.6087(5)
_cell_length_b 13.7823(3)
_cell_length_c 7.9260(3)
_cell_measurement_reflns_used 9969
_cell_measurement_temperature 100
_cell_measurement_theta_max 39.9
_cell_measurement_theta_min 3.0
_cell_volume 726.43(7)
_computing_cell_refinement 'SAINT-Plus (Bruker, 2013)'
_computing_data_collection 'APEX2 (Bruker, 2013)'
_computing_data_reduction 'SAINT-Plus (Bruker, 2013)'
_computing_molecular_graphics 'ATOMS (Dowty, 2006)'
_computing_publication_material 'publCIF (Westrip, 2010)'
_computing_structure_refinement 'Jana2006 (Pet\<r\'i\<cek <i>et al.</i>, 2006)'
_computing_structure_solution 'SUPERFLIP (Palatinus & Chapuis, 2007)'
_diffrn_ambient_temperature 100
_diffrn_measured_fraction_theta_full 1
_diffrn_measured_fraction_theta_max 1
_diffrn_measurement_device 'four-cycle diffractometer'
_diffrn_measurement_device_type 'Bruker Kappa APEX II CCD'
_diffrn_measurement_method '\w and \f scans'
_diffrn_radiation_monochromator graphite
_diffrn_radiation_source 'X-ray tube'
_diffrn_radiation_type 'Mo K\a'
_diffrn_radiation_wavelength 0.71073
_diffrn_reflns_av_R_equivalents 0.0324
_diffrn_reflns_av_sigmaI/netI 0.0239
_diffrn_reflns_limit_h_max 13
_diffrn_reflns_limit_h_min -12
_diffrn_reflns_limit_k_max 24
_diffrn_reflns_limit_k_min -24
_diffrn_reflns_limit_l_max 13
_diffrn_reflns_limit_l_min -14
_diffrn_reflns_number 34648
_diffrn_reflns_theta_full 40.06
_diffrn_reflns_theta_max 40.06
_diffrn_reflns_theta_min 2.96
_exptl_absorpt_coefficient_mu 17.961
_exptl_absorpt_correction_T_max 0.84
_exptl_absorpt_correction_T_min 0.29
_exptl_absorpt_correction_type multi-scan
_exptl_absorpt_process_details '(SADABS; Bruker, 2013)'
_exptl_crystal_colour 'clear colourless'
_exptl_crystal_density_diffrn 3.1708
_exptl_crystal_description plate
_exptl_crystal_F_000 640
_exptl_crystal_size_max 0.09
_exptl_crystal_size_mid 0.06
_exptl_crystal_size_min 0.01
_refine_diff_density_max 0.85
_refine_diff_density_min -0.82
_refine_ls_extinction_coef 32E1(3)
_refine_ls_extinction_method 'B-C type 1 Gaussian isotropic (Becker & Coppens, 1974)'
_refine_ls_goodness_of_fit_ref 1.22
_refine_ls_hydrogen_treatment refall
_refine_ls_number_constraints 0
_refine_ls_number_parameters 103
_refine_ls_number_reflns 4510
_refine_ls_number_restraints 7
_refine_ls_R_factor_all 0.0413
_refine_ls_R_factor_gt 0.0199
_refine_ls_shift/su_max 0.0377
_refine_ls_shift/su_mean 0.0030
_refine_ls_structure_factor_coef F
_refine_ls_weighting_details w=1/(\s^2^(F)+0.0001F^2^)
_refine_ls_weighting_scheme sigma
_refine_ls_wR_factor_gt 0.0243
_refine_ls_wR_factor_ref 0.0273
_reflns_number_gt 3170
_reflns_number_total 4510
_reflns_threshold_expression I>3\s(I)
_cod_data_source_file fn3158sup1.cif
_cod_data_source_block Rb2HAsO4.2H2O
_cod_original_sg_symbol_H-M 'P 21/c'
_cod_original_formula_sum 'As1 H5 O6 Rb2'
_cod_database_code 2019424

loop_
_symmetry_equiv_pos_site_id
_symmetry_equiv_pos_as_xyz
1 x,y,z
2 -x,y+1/2,-z+1/2
3 -x,-y,-z
4 x,-y+1/2,z+1/2

loop_
_atom_site_type_symbol
_atom_site_label
_atom_site_fract_x
_atom_site_fract_y
_atom_site_fract_z
_atom_site_U_iso_or_equiv
_atom_site_adp_type
_atom_site_calc_flag
_atom_site_occupancy
Rb Rb1 0.742563(17) 0.734776(10) 0.750523(15) 0.01081(4) Uani d 1
Rb Rb2 0.253648(17) 0.920312(10) 0.745047(16) 0.01417(5) Uani d 1
As As 0.256241(17) 0.858760(10) 0.257834(15) 0.00787(4) Uani d 1
O O1 0.13025(15) 0.79310(9) 0.04544(14) 0.0212(4) Uani d 1
O O2 0.43131(14) 0.92581(7) 0.24367(14) 0.0139(3) Uani d 1
O O3 0.36431(15) 0.77792(8) 0.43771(15) 0.0203(4) Uani d 1
O O4 0.07583(14) 0.92162(7) 0.27102(14) 0.0136(3) Uani d 1
O Ow1 0.80300(15) 0.90481(8) 0.55311(15) 0.0142(4) Uani d 1
O Ow2 0.70292(15) 0.59131(8) 0.45985(15) 0.0151(4) Uani d 1
H Hw11 0.6880(17) 0.8973(16) 0.454(3) 0.124(13) Uiso d 1
H Hw22 0.668(3) 0.5454(10) 0.378(2) 0.029(6) Uiso d 1
H Hw12 0.837(3) 0.9551(8) 0.624(2) 0.023(5) Uiso d 1
H Hw21 0.8244(9) 0.6043(17) 0.541(3) 0.095(10) Uiso d 1
H H1 0.223(2) 0.7724(16) 0.025(3) 0.093(10) Uiso d 1

loop_
_atom_site_aniso_label
_atom_site_aniso_U_11
_atom_site_aniso_U_22
_atom_site_aniso_U_33
_atom_site_aniso_U_12
_atom_site_aniso_U_13
_atom_site_aniso_U_23
_atom_site_aniso_type_symbol
Rb1 0.01071(6) 0.00994(6) 0.00939(6) -0.00045(4) 0.00301(4) 0.00030(4) Rb
Rb2 0.01171(6) 0.01029(6) 0.01747(7) -0.00014(5) 0.00468(5) 0.00033(5) Rb
As 0.00700(6) 0.00742(6) 0.00797(6) -0.00014(5) 0.00268(4) 0.00015(5) As
O1 0.0118(5) 0.0287(7) 0.0196(5) -0.0029(4) 0.0049(4) -0.0149(5) O
O2 0.0100(4) 0.0139(5) 0.0171(5) -0.0016(3) 0.0060(4) 0.0041(4) O
O3 0.0137(5) 0.0206(6) 0.0223(5) 0.0017(4) 0.0053(4) 0.0144(4) O
O4 0.0108(4) 0.0136(5) 0.0166(5) 0.0005(3) 0.0067(4) -0.0036(4) O
Ow1 0.0121(4) 0.0124(5) 0.0156(4) 0.0002(3) 0.0047(4) -0.0035(4) O
Ow2 0.0108(4) 0.0154(5) 0.0166(5) -0.0002(3) 0.0047(4) -0.0047(4) O

loop_
_atom_type_symbol
_atom_type_scat_dispersion_real
_atom_type_scat_dispersion_imag
_atom_type_scat_source
As 0.0499 2.0058 'International Tables Vol C tables 4.2.6.8 and 6.1.1.1'
H 0.0000 0.0000 'International Tables Vol C tables 4.2.6.8 and 6.1.1.1'
O 0.0106 0.0060 'International Tables Vol C tables 4.2.6.8 and 6.1.1.1'
Rb -0.9393 2.9676 'International Tables Vol C tables 4.2.6.8 and 6.1.1.1'

loop_
_geom_angle_atom_site_label_1
_geom_angle_atom_site_label_2
_geom_angle_atom_site_label_3
_geom_angle_site_symmetry_1
_geom_angle_site_symmetry_3
_geom_angle
O1 Rb1 O2 1_656 4_565 131.86(3)
O1 Rb1 O3 1_656 . 151.09(3)
O1 Rb1 O4 1_656 4_665 71.13(3)
O1 Rb1 Ow1 1_656 . 81.15(3)
O1 Rb1 Ow1 1_656 4_565 79.96(3)
O1 Rb1 Ow2 1_656 . 120.28(3)
O1 Rb1 Ow2 1_656 4_565 70.39(3)
O2 Rb1 O3 4_565 . 72.56(3)
O2 Rb1 O4 4_565 4_665 95.39(3)
O2 Rb1 Ow1 4_565 . 146.33(2)
O2 Rb1 Ow1 4_565 4_565 52.04(2)
O2 Rb1 Ow2 4_565 . 74.34(3)
O2 Rb1 Ow2 4_565 4_565 106.64(3)
O3 Rb1 O4 . 4_665 128.46(3)
O3 Rb1 Ow1 . . 73.87(3)
O3 Rb1 Ow1 . 4_565 123.27(3)
O3 Rb1 Ow2 . . 77.23(3)
O3 Rb1 Ow2 . 4_565 89.07(3)
O4 Rb1 Ow1 4_665 . 103.35(3)
O4 Rb1 Ow1 4_665 4_565 73.58(3)
O4 Rb1 Ow2 4_665 . 51.49(2)
O4 Rb1 Ow2 4_665 4_565 141.22(2)
Ow1 Rb1 Ow1 . 4_565 160.80(2)
Ow1 Rb1 Ow2 . . 95.79(3)
Ow1 Rb1 Ow2 . 4_565 75.25(3)
Ow1 Rb1 Ow2 4_565 . 96.63(3)
Ow1 Rb1 Ow2 4_565 4_565 95.13(3)
Ow2 Rb1 Ow2 . 4_565 165.39(3)
O1 Rb2 O1 1_556 4_565 76.36(3)
O1 Rb2 O2 1_556 1_556 46.71(2)
O1 Rb2 O2 1_556 3_676 141.25(2)
O1 Rb2 O3 1_556 . 115.55(3)
O1 Rb2 O3 1_556 4_565 45.24(3)
O1 Rb2 O4 1_556 . 133.58(2)
O1 Rb2 O4 1_556 3_576 84.53(3)
O1 Rb2 Ow1 1_556 1_455 71.69(3)
O1 Rb2 Ow1 1_556 3_676 153.78(3)
O1 Rb2 Ow2 1_556 2_656 80.58(3)
O1 Rb2 Ow2 1_556 4_565 101.52(3)
O1 Rb2 O2 4_565 1_556 115.48(3)
O1 Rb2 O2 4_565 3_676 130.85(3)
O1 Rb2 O3 4_565 . 43.29(3)
O1 Rb2 O3 4_565 4_565 51.43(3)
O1 Rb2 O4 4_565 . 65.91(3)
O1 Rb2 O4 4_565 3_576 123.19(3)
O1 Rb2 Ow1 4_565 1_455 72.62(3)
O1 Rb2 Ow1 4_565 3_676 114.28(3)
O1 Rb2 Ow2 4_565 2_656 156.56(3)
O1 Rb2 Ow2 4_565 4_565 102.01(3)
O2 Rb2 O2 1_556 3_676 94.69(3)
O2 Rb2 O3 1_556 . 134.38(2)
O2 Rb2 O3 1_556 4_565 65.92(3)
O2 Rb2 O4 1_556 . 178.06(2)
O2 Rb2 O4 1_556 3_576 84.14(3)
O2 Rb2 Ow1 1_556 1_455 107.00(3)
O2 Rb2 Ow1 1_556 3_676 130.23(2)
O2 Rb2 Ow2 1_556 2_656 46.98(2)
O2 Rb2 Ow2 1_556 4_565 69.59(3)
O2 Rb2 O3 3_676 . 87.75(3)
O2 Rb2 O3 3_676 4_565 124.45(3)
O2 Rb2 O4 3_676 . 85.12(3)
O2 Rb2 O4 3_676 3_576 96.32(3)
O2 Rb2 Ow1 3_676 1_455 136.26(3)
O2 Rb2 Ow1 3_676 3_676 49.93(2)
O2 Rb2 Ow2 3_676 2_656 71.38(3)
O2 Rb2 Ow2 3_676 4_565 51.72(3)
O3 Rb2 O3 . 4_565 75.33(3)
O3 Rb2 O4 . . 47.55(2)
O3 Rb2 O4 . 3_576 140.94(2)
O3 Rb2 Ow1 . 1_455 101.94(3)
O3 Rb2 Ow1 . 3_676 84.41(3)
O3 Rb2 Ow2 . 2_656 158.72(3)
O3 Rb2 Ow2 . 4_565 76.91(3)
O3 Rb2 O4 4_565 . 115.75(3)
O3 Rb2 O4 4_565 3_576 129.53(3)
O3 Rb2 Ow1 4_565 1_455 99.18(3)
O3 Rb2 Ow1 4_565 3_676 159.44(4)
O3 Rb2 Ow2 4_565 2_656 112.75(3)
O3 Rb2 Ow2 4_565 4_565 72.86(3)
O4 Rb2 O4 . 3_576 93.96(3)
O4 Rb2 Ow1 . 1_455 71.96(3)
O4 Rb2 Ow1 . 3_676 48.42(2)
O4 Rb2 Ow2 . 2_656 131.27(3)
O4 Rb2 Ow2 . 4_565 111.66(3)
O4 Rb2 Ow1 3_576 1_455 50.58(3)
O4 Rb2 Ow1 3_576 3_676 69.54(3)
O4 Rb2 Ow2 3_576 2_656 49.35(2)
O4 Rb2 Ow2 3_576 4_565 134.32(3)
Ow1 Rb2 Ow1 1_455 3_676 88.23(3)
Ow1 Rb2 Ow2 1_455 2_656 96.24(3)
Ow1 Rb2 Ow2 1_455 4_565 172.02(3)
Ow1 Rb2 Ow2 3_676 2_656 85.19(3)
Ow2 Rb2 Ow2 2_656 4_565 86.58(3)
O1 As O2 . . 107.85(6)
O1 As O3 . . 106.88(5)
O1 As O4 . . 104.38(5)
O2 As O3 . . 110.33(5)
O3 As O4 . . 111.73(6)

loop_
_geom_bond_atom_site_label_1
_geom_bond_atom_site_label_2
_geom_bond_site_symmetry_2
_geom_bond_distance
Rb1 O1 1_656 2.8478(10)
Rb1 O2 4_565 3.2226(11)
Rb1 O3 . 2.8016(10)
Rb1 O4 4_665 3.2714(11)
Rb1 Ow1 . 2.9750(12)
Rb1 Ow1 4_565 2.9313(12)
Rb1 Ow2 . 2.9382(12)
Rb1 Ow2 4_565 3.0125(12)
Rb2 O1 1_556 3.4346(13)
Rb2 O1 4_565 3.2546(12)
Rb2 O2 1_556 3.5015(11)
Rb2 O2 3_676 3.1691(11)
Rb2 O3 . 3.5337(13)
Rb2 O3 4_565 3.0423(11)
Rb2 O4 . 3.3176(11)
Rb2 O4 3_576 3.2767(11)
Rb2 Ow1 1_455 3.0079(12)
Rb2 Ow1 3_676 3.2542(11)
Rb2 Ow2 2_656 3.2223(12)
Rb2 Ow2 4_565 2.9922(12)
As O1 . 1.7330(11)
As O2 . 1.6692(12)
As O3 . 1.6765(10)
As O4 . 1.6689(12)

loop_
_geom_hbond_atom_site_label_D
_geom_hbond_atom_site_label_H
_geom_hbond_atom_site_label_A
_geom_hbond_site_symmetry_A
_geom_hbond_distance_DH
_geom_hbond_distance_HA
_geom_hbond_distance_DA
_geom_hbond_angle_DHA
_geom_hbond_publ_flag
O1 H1 O3 4_564 0.85(2) 1.68(2) 2.5173(19) 167.3(17) yes
Ow1 Hw11 O2 . 0.850(12) 1.894(12) 2.7122(13) 161(2) yes
Ow1 Hw12 O4 3_676 0.850(12) 1.866(11) 2.6957(14) 165.0(19) yes
Ow2 Hw21 O4 4_665 0.850(9) 1.929(12) 2.7137(13) 153(2) yes
Ow2 Hw22 O2 2_645 0.850(14) 1.873(13) 2.6920(14) 161.3(19) yes
